data_7232700
loop_
_publ_author_name
'Zhang, Ying-Qi'
'Zhu, Xin-Qi'
'Xu, Yin'
'Bu, Hao-Zhen'
'Wang, Jia-Le'
'Zhai, Tong-Yi'
'Zhou, Jin-Mei'
'Ye, Long-Wu'

_publ_section_title
;
 Synthesis of functionalized 3-isochromanones via metal-free
 intramolecular alkoxylation-initiated cascade cyclization
;
_journal_issue 11
_journal_name_full 'Green Chemistry'
_journal_page_first 3023
_journal_paper_doi 10.1039/C9GC01030K
_journal_volume 21
_journal_year 2019
_chemical_absolute_configuration rm
_chemical_formula_sum 'C12 H12 O2'
_chemical_formula_weight 188.22
_space_group_crystal_system monoclinic
_space_group_IT_number 4
_space_group_name_Hall 'P 2yb'
_space_group_name_H-M_alt 'P 1 21 1'
_symmetry_space_group_name_Hall 'P 2yb'
_symmetry_space_group_name_H-M 'P 1 21 1'
_atom_sites_solution_hydrogens geom
_audit_creation_method SHELXL-2013
_audit_update_record
;
2019-03-28 deposited with the CCDC.    2019-05-01 downloaded from the CCDC.
;
_cell_angle_alpha 90
_cell_angle_beta 99.508(4)
_cell_angle_gamma 90
_cell_formula_units_Z 2
_cell_length_a 6.7747(3)
_cell_length_b 6.9936(2)
_cell_length_c 10.2745(4)
_cell_measurement_reflns_used 3067
_cell_measurement_temperature 293(2)
_cell_measurement_theta_max 67.684
_cell_measurement_theta_min 4.3620
_cell_volume 480.11(3)
_computing_structure_refinement 'SHELXL-2013 (Sheldrick, 2013)'
_diffrn_ambient_temperature 293(2)
_diffrn_measured_fraction_theta_full 0.840
_diffrn_measured_fraction_theta_max 0.997
_diffrn_measurement_device_type 'Xcalibur, Sapphire3, Gemini ultra'
_diffrn_radiation_type CuK\a
_diffrn_radiation_wavelength 1.54184
_diffrn_reflns_av_R_equivalents 0.0299
_diffrn_reflns_av_unetI/netI 0.0300
_diffrn_reflns_Laue_measured_fraction_full 0.840
_diffrn_reflns_Laue_measured_fraction_max 0.997
_diffrn_reflns_limit_h_max 7
_diffrn_reflns_limit_h_min -7
_diffrn_reflns_limit_k_max 7
_diffrn_reflns_limit_k_min -7
_diffrn_reflns_limit_l_max 11
_diffrn_reflns_limit_l_min -11
_diffrn_reflns_number 4455
_diffrn_reflns_point_group_measured_fraction_full 0.834
_diffrn_reflns_point_group_measured_fraction_max 0.995
_diffrn_reflns_theta_full 67.684
_diffrn_reflns_theta_max 67.684
_diffrn_reflns_theta_min 4.363
_exptl_absorpt_coefficient_mu 0.706
_exptl_absorpt_correction_T_max 1.00000
_exptl_absorpt_correction_T_min 0.72027
_exptl_absorpt_correction_type multi-scan
_exptl_crystal_colour colourless
_exptl_crystal_density_diffrn 1.302
_exptl_crystal_F_000 200
_exptl_crystal_recrystallization_method 'Re-crystallisation from solvent: hexane and ethyl acetate'
_exptl_crystal_size_max 0.1
_exptl_crystal_size_mid 0.05
_exptl_crystal_size_min 0.05
_refine_diff_density_max 0.133
_refine_diff_density_min -0.182
_refine_diff_density_rms 0.045
_refine_ls_abs_structure_details
;
 Flack x determined using 634 quotients [(I+)-(I-)]/[(I+)+(I-)]
 (Parsons and Flack (2004), Acta Cryst. A60, s61).
;
_refine_ls_abs_structure_Flack -0.08(13)
_refine_ls_extinction_method none
_refine_ls_goodness_of_fit_ref 1.079
_refine_ls_hydrogen_treatment constr
_refine_ls_matrix_type full
_refine_ls_number_parameters 127
_refine_ls_number_reflns 1453
_refine_ls_number_restraints 1
_refine_ls_restrained_S_all 1.079
_refine_ls_R_factor_all 0.0313
_refine_ls_R_factor_gt 0.0308
_refine_ls_shift/su_max 0.000
_refine_ls_shift/su_mean 0.000
_refine_ls_structure_factor_coef Fsqd
_refine_ls_weighting_details
;
 w=1/[\s^2^(Fo^2^)+(0.0495P)^2^+0.0351P]
 where P=(Fo^2^+2Fc^2^)/3
;
_refine_ls_weighting_scheme calc
_refine_ls_wR_factor_gt 0.0776
_refine_ls_wR_factor_ref 0.0782
_reflns_Friedel_coverage 0.823
_reflns_Friedel_fraction_full 0.828
_reflns_Friedel_fraction_max 0.992
_reflns_number_gt 1429
_reflns_number_total 1453
_reflns_threshold_expression 'I > 2\s(I)'
_cod_data_source_file c9gc01030k2.cif
_cod_data_source_block exp_20367
_cod_depositor_comments 'Adding full bibliography for 7232700.cif.'
_cod_database_code 7232700
_shelx_space_group_comment
;
The symmetry employed for this shelxl refinement is uniquely defined
by the following loop, which should always be used as a source of
symmetry information in preference to the above space-group names.
They are only intended as comments.
;
_shelxl_version_number 2013-2

loop_
_space_group_symop_operation_xyz
'x, y, z'
'-x, y+1/2, -z'

loop_
_atom_site_label
_atom_site_type_symbol
_atom_site_fract_x
_atom_site_fract_y
_atom_site_fract_z
_atom_site_U_iso_or_equiv
_atom_site_adp_type
_atom_site_occupancy
_atom_site_site_symmetry_order
_atom_site_calc_flag
_atom_site_refinement_flags_posn
_atom_site_refinement_flags_adp
O1 O 0.6533(2) 0.6432(3) 0.19042(15) 0.0333(4) Uani 1 1 d . .
O2 O 0.5569(3) 0.3909(3) 0.07105(18) 0.0452(5) Uani 1 1 d . .
C3 C 0.2791(3) 0.6574(3) 0.27402(19) 0.0224(5) Uani 1 1 d . .
C9 C 0.1208(3) 0.6201(3) 0.3413(2) 0.0249(5) Uani 1 1 d . .
H9 H 0.0167 0.5406 0.3038 0.030 Uiso 1 1 calc R U
C2 C 0.2929(3) 0.5797(3) 0.13756(19) 0.0242(5) Uani 1 1 d . .
H2 H 0.2562 0.6853 0.0756 0.029 Uiso 1 1 calc R U
C1 C 0.5076(3) 0.5285(4) 0.1285(2) 0.0292(5) Uani 1 1 d . .
C4 C 0.4338(3) 0.7757(3) 0.3317(2) 0.0255(5) Uani 1 1 d . .
C10 C 0.1510(3) 0.4146(3) 0.0898(2) 0.0279(5) Uani 1 1 d . .
H10A H 0.0144 0.4591 0.0851 0.033 Uiso 1 1 calc R U
H10B H 0.1692 0.3802 0.0011 0.033 Uiso 1 1 calc R U
C8 C 0.1187(4) 0.7015(3) 0.4639(2) 0.0296(6) Uani 1 1 d . .
H8 H 0.0115 0.6782 0.5078 0.036 Uiso 1 1 calc R U
C5 C 0.5957(4) 0.8158(3) 0.2529(2) 0.0329(6) Uani 1 1 d . .
H5A H 0.5494 0.9105 0.1858 0.039 Uiso 1 1 calc R U
H5B H 0.7113 0.8680 0.3103 0.039 Uiso 1 1 calc R U
C6 C 0.4328(4) 0.8544(3) 0.4562(2) 0.0315(5) Uani 1 1 d . .
H6 H 0.5381 0.9316 0.4950 0.038 Uiso 1 1 calc R U
C11 C 0.1785(4) 0.2389(3) 0.1743(2) 0.0331(6) Uani 1 1 d . .
H11 H 0.3085 0.1949 0.2010 0.040 Uiso 1 1 calc R U
C12 C 0.0332(4) 0.1428(3) 0.2134(2) 0.0368(6) Uani 1 1 d . .
H12A H -0.0987 0.1826 0.1886 0.044 Uiso 1 1 calc R U
H12B H 0.0617 0.0348 0.2659 0.044 Uiso 1 1 calc R U
C7 C 0.2744(4) 0.8170(3) 0.5216(2) 0.0331(6) Uani 1 1 d . .
H7 H 0.2726 0.8697 0.6045 0.040 Uiso 1 1 calc R U

loop_
_atom_site_aniso_label
_atom_site_aniso_U_11
_atom_site_aniso_U_22
_atom_site_aniso_U_33
_atom_site_aniso_U_23
_atom_site_aniso_U_13
_atom_site_aniso_U_12
O1 0.0240(8) 0.0444(10) 0.0327(8) -0.0017(8) 0.0079(6) -0.0003(8)
O2 0.0395(11) 0.0538(12) 0.0450(10) -0.0176(9) 0.0149(8) 0.0054(9)
C3 0.0245(11) 0.0201(11) 0.0223(10) 0.0034(8) 0.0029(8) 0.0025(9)
C9 0.0238(11) 0.0220(11) 0.0289(10) 0.0012(9) 0.0049(9) 0.0010(9)
C2 0.0247(12) 0.0268(11) 0.0213(10) 0.0028(9) 0.0041(8) 0.0018(9)
C1 0.0273(13) 0.0386(13) 0.0224(10) -0.0003(10) 0.0065(9) 0.0011(10)
C4 0.0270(12) 0.0223(11) 0.0267(11) 0.0030(10) 0.0031(9) -0.0005(10)
C10 0.0298(13) 0.0308(12) 0.0228(11) -0.0018(9) 0.0034(9) -0.0006(10)
C8 0.0320(13) 0.0293(12) 0.0301(11) -0.0007(9) 0.0126(10) 0.0039(10)
C5 0.0340(14) 0.0311(13) 0.0341(12) -0.0014(10) 0.0072(10) -0.0062(10)
C6 0.0361(14) 0.0245(11) 0.0327(12) -0.0053(10) 0.0022(10) -0.0018(10)
C11 0.0365(14) 0.0268(12) 0.0348(13) -0.0033(10) 0.0020(10) 0.0034(10)
C12 0.0478(15) 0.0287(12) 0.0345(12) 0.0012(11) 0.0086(11) -0.0032(12)
C7 0.0427(15) 0.0310(13) 0.0268(11) -0.0068(10) 0.0094(10) 0.0034(11)

loop_
_atom_type_symbol
_atom_type_description
_atom_type_scat_dispersion_real
_atom_type_scat_dispersion_imag
_atom_type_scat_source
C C 0.0181 0.0091 'International Tables Vol C Tables 4.2.6.8 and 6.1.1.4'
H H 0.0000 0.0000 'International Tables Vol C Tables 4.2.6.8 and 6.1.1.4'
O O 0.0492 0.0322 'International Tables Vol C Tables 4.2.6.8 and 6.1.1.4'

loop_
_geom_angle_atom_site_label_1
_geom_angle_atom_site_label_2
_geom_angle_atom_site_label_3
_geom_angle
C1 O1 C5 118.34(17)
C4 C3 C9 119.25(19)
C4 C3 C2 116.66(17)
C9 C3 C2 124.07(19)
C8 C9 C3 119.9(2)
C1 C2 C3 110.33(17)
C1 C2 C10 111.11(18)
C3 C2 C10 115.71(17)
O2 C1 O1 117.7(2)
O2 C1 C2 124.5(2)
O1 C1 C2 117.8(2)
C3 C4 C6 120.6(2)
C3 C4 C5 116.81(19)
C6 C4 C5 122.6(2)
C11 C10 C2 114.92(18)
C7 C8 C9 120.6(2)
O1 C5 C4 111.01(18)
C7 C6 C4 119.6(2)
C12 C11 C10 124.8(2)
C6 C7 C8 120.0(2)

loop_
_geom_bond_atom_site_label_1
_geom_bond_atom_site_label_2
_geom_bond_distance
O1 C1 1.348(3)
O1 C5 1.451(3)
O2 C1 1.204(3)
C3 C4 1.389(3)
C3 C9 1.393(3)
C3 C2 1.521(3)
C9 C8 1.384(3)
C2 C1 1.515(3)
C2 C10 1.531(3)
C4 C6 1.393(3)
C4 C5 1.494(3)
C10 C11 1.498(3)
C8 C7 1.383(3)
C6 C7 1.382(4)
C11 C12 1.309(4)
